data_1545643
loop_
_publ_author_name
'Sato, M.'
'Abo, J.'
'Jin, T.'
'Ohta, M.'

_publ_section_title
;
 Structure determination of KLaNb2O7 exhibiting ion exchange ability by
 X-ray powder diffraction
;
_journal_name_full 'Solid State Ionics'
_journal_page_first 85
_journal_page_last 89
_journal_paper_doi 10.1016/0167-2738(92)90348-S
_journal_volume 51
_journal_year 1992
_chemical_formula_sum 'K La Nb2 O7'
_chemical_formula_weight 475.812
_space_group_IT_number 21
_symmetry_cell_setting orthorhombic
_symmetry_Int_Tables_number 21
_symmetry_space_group_name_Hall 'C 2 2'
_symmetry_space_group_name_H-M 'C 2 2 2'
_cell_angle_alpha 90.
_cell_angle_beta 90.
_cell_angle_gamma 90.
_cell_formula_units_Z 2
_cell_length_a 3.9060(1)
_cell_length_b 21.6030(7)
_cell_length_c 3.8879(1)
_cell_volume 328.066(16)
_diffrn_ambient_temperature 293
_diffrn_radiation_probe x-ray
_diffrn_radiation_type CuK\a
_diffrn_radiation_wavelength 1.54184
_exptl_crystal_density_diffrn 4.809
_pd_proc_ls_prof_R_factor 0.0676
_pd_proc_ls_prof_wR_factor 0.0954
_refine_ls_number_parameters 33
_refine_ls_number_reflns 240
_refine_ls_R_Fsqd_factor 0.0152
_refine_ls_R_I_factor 0.0290
_cod_data_source_file Solid-State-Ionics-1992-51-85-89.cif
_cod_data_source_block KLaNb2O7
_cod_database_code 1545643

loop_
_symmetry_equiv_pos_site_id
_symmetry_equiv_pos_as_xyz
1 x,y,z
2 -x,-y,z
3 x,-y,-z
4 -x,y,-z
5 1/2+x,1/2+y,z
6 1/2-x,1/2-y,z
7 1/2+x,1/2-y,-z
8 1/2-x,1/2+y,-z

loop_
_atom_site_label
_atom_site_type_symbol
_atom_site_thermal_displace_type
_atom_site_fract_x
_atom_site_fract_y
_atom_site_fract_z
_atom_site_occupancy
_atom_site_U_iso_or_equiv
_atom_site_calc_flag
_atom_site_refinement_flags
_atom_site_disorder_assembly
_atom_site_disorder_group
La La Uiso 0.00000 0.00000 0.00000 0.968(7) 0.0013(13) . . . .
Nb Nb Uiso 0.00000 0.39550(10) 0.50000 1.000 0.0025(13) . . . .
O1 O Uiso 0.50000 0.00000 0.50000 1.000 0.032(9) . . . .
O2 O Uiso 0.00000 0.4142(8) 0.00000 1.000 0.003(5) . . . .
O3 O Uiso 0.00000 0.3171(9) 0.50000 1.000 0.029(6) . . . .
O4 O Uiso 0.00000 0.0890(8) 0.50000 1.000 0.020(6) . . . .
K K Uiso 0.00000 0.2346(5) 0.00000 0.547 0.017(5) . . . .

loop_
_geom_angle_atom_site_label_1
_geom_angle_atom_site_label_2
_geom_angle_atom_site_label_3
_geom_angle
_geom_angle_site_symmetry_1
_geom_angle_site_symmetry_2
_geom_angle_site_symmetry_3
_geom_angle_publ_flag
O1 La O4 59.90(15) . . . yes
O1 La O1 180.00 . . 1_454 yes
O1 La O1 90.27 . . 1_455 yes
O1 La O1 89.73 . . 1_554 yes
O1 La O4 120.10(15) . . 1_554 yes
O1 La O4 120.10(15) . . 2_554 yes
O1 La O4 59.90(15) . . 2_555 yes
O1 La O2 120.94(15) . . 5_445 yes
O1 La O2 59.06(15) . . 5_545 yes
O1 La O4 120.10(15) 1_454 . . yes
O1 La O4 59.90(15) 1_455 . . yes
O1 La O4 120.10(15) 1_554 . . yes
O4 La O4 90.6(4) . . 1_554 yes
O4 La O4 180.00 . . 2_554 yes
O4 La O4 89.4(4) . . 2_555 yes
O2 La O4 119.0(2) 5_445 . . yes
O2 La O4 119.0(2) 5_545 . . yes
O1 La O1 89.73 1_454 . 1_455 yes
O1 La O1 90.27 1_454 . 1_554 yes
O1 La O4 59.90(15) 1_454 . 1_554 yes
O1 La O4 59.90(15) 1_454 . 2_554 yes
O1 La O4 120.10(15) 1_454 . 2_555 yes
O1 La O2 59.06(15) 1_454 . 5_445 yes
O1 La O2 120.94(15) 1_454 . 5_545 yes
O1 La O1 180.00 1_455 . 1_554 yes
O1 La O4 120.10(15) 1_455 . 1_554 yes
O1 La O4 120.10(15) 1_455 . 2_554 yes
O1 La O4 59.90(15) 1_455 . 2_555 yes
O1 La O2 59.06(15) 1_455 . 5_445 yes
O1 La O2 120.94(15) 1_455 . 5_545 yes
O1 La O4 59.90(15) 1_554 . 1_554 yes
O1 La O4 59.90(15) 1_554 . 2_554 yes
O1 La O4 120.10(15) 1_554 . 2_555 yes
O1 La O2 120.94(15) 1_554 . 5_445 yes
O1 La O2 59.06(15) 1_554 . 5_545 yes
O4 La O4 89.4(4) 1_554 . 2_554 yes
O4 La O4 180.00 1_554 . 2_555 yes
O2 La O4 119.0(2) 5_445 . 1_554 yes
O2 La O4 119.0(2) 5_545 . 1_554 yes
O4 La O4 90.6(4) 2_554 . 2_555 yes
O2 La O4 61.1(2) 5_445 . 2_554 yes
O2 La O4 61.1(2) 5_545 . 2_554 yes
O2 La O4 61.1(2) 5_445 . 2_555 yes
O2 La O4 61.1(2) 5_545 . 2_555 yes
O2 La O2 93.0(4) 5_445 . 5_545 yes
O2 Nb O3 101.7(5) . . . yes
O2 Nb O2 156.5(7) . . 1_556 yes
O1 Nb O2 78.3(5) 5_455 . . yes
O2 Nb O3 101.7(5) 1_556 . . yes
O1 Nb O3 180.00 5_455 . . yes
O1 Nb O2 78.3(5) 5_455 . 1_556 yes
La O1 La 89.73 . . 1_556 yes
La O1 La 90.27 . . 1_655 yes
La O1 La 180.00 . . 1_656 yes
La O1 Nb 90.00 . . 5_545 yes
La O1 La 180.00 1_556 . 1_655 yes
La O1 La 90.27 1_556 . 1_656 yes
La O1 Nb 90.00 1_556 . 5_545 yes
La O1 La 89.73 1_655 . 1_656 yes
La O1 Nb 90.00 1_655 . 5_545 yes
La O1 Nb 90.00 1_656 . 5_545 yes
Nb O2 Nb 156.5(10) . . 1_554 yes
La O2 Nb 98.1(3) 5_455 . . yes
La O2 Nb 98.1(3) 5_555 . . yes
La O2 Nb 98.1(3) 5_455 . 1_554 yes
La O2 Nb 98.1(3) 5_555 . 1_554 yes
La O2 La 93.0(5) 5_455 . 5_555 yes
La O4 La 90.6(5) . . 1_556 yes

loop_
_geom_bond_atom_site_label_1
_geom_bond_atom_site_label_2
_geom_bond_distance
_geom_bond_site_symmetry_1
_geom_bond_site_symmetry_2
_geom_bond_publ_flag
La O1 2.7556(1) . . yes
La O4 2.734(12) . . yes
La O1 2.7556(1) . 1_454 yes
La O1 2.7556(1) . 1_455 yes
La O1 2.7556(1) . 1_554 yes
La O4 2.734(12) . 1_554 yes
La O4 2.734(12) . 2_554 yes
La O4 2.734(12) . 2_555 yes
La O2 2.693(12) . 5_445 yes
La O2 2.693(12) . 5_545 yes
Nb O2 1.986(4) . . yes
Nb O3 1.69(2) . . yes
Nb O2 1.986(4) . 1_556 yes
Nb O1 2.258(2) . 5_455 yes
